data_7034675
loop_
_publ_author_name
'Hou, Chaoyi'
'Bai, Yue-Ling'
'Bao, XiaoLi'
'Xu, Liangzhen'
'Lin, Rong-Guang'
'Zhu, Shourong'
'Fang, Jianhui'
'Xu, Jiaqiang'

_publ_section_title
;
 A metal-organic framework constructed using a flexible tripodal ligand
 and tetranuclear copper cluster for sensing small molecules.
;
_journal_issue 17
_journal_name_full 'Dalton transactions (Cambridge, England : 2003)'
_journal_page_first 7770
_journal_page_last 7773
_journal_paper_doi 10.1039/c5dt00762c
_journal_volume 44
_journal_year 2015
_chemical_formula_sum 'C44 H64 Cu4 N10 O31'
_chemical_formula_weight 1483.21
_chemical_name_systematic
; 
 ? 
;
_space_group_IT_number 15
_symmetry_cell_setting monoclinic
_symmetry_space_group_name_Hall '-C 2yc'
_symmetry_space_group_name_H-M 'C 1 2/c 1'
_atom_sites_solution_hydrogens geom
_atom_sites_solution_primary direct
_atom_sites_solution_secondary difmap
_audit_creation_method SHELXL-97
_audit_update_record
;
2015-03-23 deposited with the CCDC.
2015-03-31 downloaded from the CCDC.
;
_cell_angle_alpha 90.00
_cell_angle_beta 105.399(2)
_cell_angle_gamma 90.00
_cell_formula_units_Z 4
_cell_length_a 22.877(3)
_cell_length_b 23.111(3)
_cell_length_c 18.364(2)
_cell_measurement_reflns_used 2885
_cell_measurement_temperature 296(2)
_cell_measurement_theta_max 20.04
_cell_measurement_theta_min 2.41
_cell_volume 9361(2)
_computing_cell_refinement 'Bruker SMART'
_computing_data_collection 'Bruker SMART'
_computing_data_reduction 'Bruker SAINT'
_computing_molecular_graphics 'Bruker SHELXTL'
_computing_publication_material 'Bruker SHELXTL'
_computing_structure_refinement 'SHELXL-97 (Sheldrick, 1997)'
_computing_structure_solution 'SHELXS-97 (Sheldrick, 1990)'
_diffrn_ambient_temperature 296(2)
_diffrn_measured_fraction_theta_full 0.990
_diffrn_measured_fraction_theta_max 0.990
_diffrn_measurement_device_type 'CCD area detector'
_diffrn_measurement_method 'phi and omega scans'
_diffrn_radiation_monochromator graphite
_diffrn_radiation_source 'fine-focus sealed tube'
_diffrn_radiation_type MoK\a
_diffrn_radiation_wavelength 0.71073
_diffrn_reflns_av_R_equivalents 0.0631
_diffrn_reflns_av_unetI/netI 0.0889
_diffrn_reflns_limit_h_max 29
_diffrn_reflns_limit_h_min -29
_diffrn_reflns_limit_k_max 25
_diffrn_reflns_limit_k_min -30
_diffrn_reflns_limit_l_max 16
_diffrn_reflns_limit_l_min -23
_diffrn_reflns_number 29263
_diffrn_reflns_theta_full 27.60
_diffrn_reflns_theta_max 27.60
_diffrn_reflns_theta_min 1.76
_exptl_absorpt_coefficient_mu 0.960
_exptl_absorpt_correction_T_max 0.944
_exptl_absorpt_correction_T_min 0.891
_exptl_absorpt_correction_type multi-scan
_exptl_crystal_colour blue
_exptl_crystal_density_diffrn 1.053
_exptl_crystal_density_method 'not measured'
_exptl_crystal_description block
_exptl_crystal_F_000 3048
_exptl_crystal_size_max 0.14
_exptl_crystal_size_mid 0.10
_exptl_crystal_size_min 0.06
_platon_squeeze_details
;
;
_refine_diff_density_max 0.740
_refine_diff_density_min -0.604
_refine_diff_density_rms 0.084
_refine_ls_extinction_method none
_refine_ls_goodness_of_fit_ref 0.948
_refine_ls_hydrogen_treatment constr
_refine_ls_matrix_type full
_refine_ls_number_parameters 402
_refine_ls_number_reflns 10755
_refine_ls_number_restraints 30
_refine_ls_restrained_S_all 0.958
_refine_ls_R_factor_all 0.0878
_refine_ls_R_factor_gt 0.0540
_refine_ls_shift/su_max 0.001
_refine_ls_shift/su_mean 0.000
_refine_ls_structure_factor_coef Fsqd
_refine_ls_weighting_details 'calc w=1/[\s^2^(Fo^2^)+(0.0749P)^2^+0.0000P] where P=(Fo^2^+2Fc^2^)/3'
_refine_ls_weighting_scheme calc
_refine_ls_wR_factor_gt 0.1413
_refine_ls_wR_factor_ref 0.1540
_reflns_number_gt 6439
_reflns_number_total 10755
_reflns_threshold_expression >2sigma(I)
_cod_data_source_file c5dt00762c2.cif
_cod_data_source_block p
_cod_depositor_comments 'Adding full bibliography for 7034675.cif.'
_cod_original_sg_symbol_H-M C2/c
_cod_database_code 7034675

loop_
_symmetry_equiv_pos_as_xyz
'x, y, z'
'-x, y, -z+1/2'
'x+1/2, y+1/2, z'
'-x+1/2, y+1/2, -z+1/2'
'-x, -y, -z'
'x, -y, z-1/2'
'-x+1/2, -y+1/2, -z'
'x+1/2, -y+1/2, z-1/2'

loop_
_atom_site_label
_atom_site_type_symbol
_atom_site_fract_x
_atom_site_fract_y
_atom_site_fract_z
_atom_site_U_iso_or_equiv
_atom_site_adp_type
_atom_site_occupancy
_atom_site_symmetry_multiplicity
_atom_site_calc_flag
_atom_site_refinement_flags
Cu1 Cu 0.649068(18) 0.221685(19) 0.55791(2) 0.03071(13) Uani 1 1 d .
Cu2 Cu 0.720613(17) 0.304009(18) 0.46079(2) 0.02853(13) Uani 1 1 d .
N1 N 0.80909(13) 0.37014(13) 0.81423(17) 0.0381(7) Uani 1 1 d .
N2 N 0.90687(13) 0.37745(14) 0.89286(16) 0.0372(7) Uani 1 1 d .
N3 N 0.84510(13) 0.45933(13) 0.86592(17) 0.0401(8) Uani 1 1 d .
N4 N 0.59607(14) 0.22744(15) 0.62796(19) 0.0436(8) Uani 1 1 d .
N5 N 0.64209(13) 0.31474(13) 0.38500(17) 0.0355(7) Uani 1 1 d .
O1 O 0.75089(13) 0.44995(14) 0.78887(18) 0.0694(10) Uani 1 1 d .
O2 O 0.94174(12) 0.46511(13) 0.94194(17) 0.0617(9) Uani 1 1 d .
O3 O 0.87213(14) 0.29255(13) 0.83689(18) 0.0622(9) Uani 1 1 d .
O4 O 0.71807(11) 0.25569(12) 0.63610(13) 0.0371(6) Uani 1 1 d .
O5 O 0.68619(12) 0.33369(12) 0.56805(15) 0.0466(7) Uani 1 1 d .
O6 O 1.07562(11) 0.30110(14) 0.98047(16) 0.0543(8) Uani 1 1 d .
O7 O 1.11434(12) 0.33985(14) 0.89259(16) 0.0576(9) Uani 1 1 d .
O8 O 0.81934(16) 0.63457(12) 0.90306(19) 0.0692(10) Uani 1 1 d .
O9 O 0.74469(11) 0.61597(11) 0.95446(16) 0.0460(7) Uani 1 1 d .
O10 O 0.80094(9) 0.27594(9) 0.51526(12) 0.0254(5) Uani 1 1 d .
H10 H 0.8187 0.2987 0.5608 0.038 Uiso 1 1 calc R
C1 C 0.79890(16) 0.42750(18) 0.8212(2) 0.0403(9) Uani 1 1 d .
C2 C 0.90116(16) 0.43571(17) 0.9031(2) 0.0391(9) Uani 1 1 d .
C3 C 0.86319(16) 0.34348(17) 0.8471(2) 0.0374(9) Uani 1 1 d .
C4 C 0.76147(16) 0.33643(18) 0.7610(2) 0.0415(10) Uani 1 1 d .
H4A H 0.7219 0.3489 0.7646 0.050 Uiso 1 1 calc R
H4B H 0.7660 0.2957 0.7740 0.050 Uiso 1 1 calc R
C5 C 0.76614(18) 0.34507(19) 0.6808(2) 0.0469(10) Uani 1 1 d .
H5A H 0.7602 0.3857 0.6676 0.056 Uiso 1 1 calc R
H5B H 0.8065 0.3343 0.6782 0.056 Uiso 1 1 calc R
C6 C 0.72017(16) 0.30976(17) 0.6249(2) 0.0339(8) Uani 1 1 d .
C7 C 0.96574(15) 0.35017(18) 0.9310(2) 0.0424(10) Uani 1 1 d .
H7A H 0.9591 0.3100 0.9419 0.051 Uiso 1 1 calc R
H7B H 0.9832 0.3697 0.9785 0.051 Uiso 1 1 calc R
C8 C 1.00939(17) 0.3533(2) 0.8821(2) 0.0558(12) Uani 1 1 d .
H8A H 1.0132 0.3933 0.8680 0.067 Uiso 1 1 calc R
H8B H 0.9928 0.3315 0.8361 0.067 Uiso 1 1 calc R
C9 C 1.07176(17) 0.32993(18) 0.9208(2) 0.0436(10) Uani 1 1 d .
C10 C 0.83681(18) 0.52215(16) 0.8717(2) 0.0423(9) Uani 1 1 d .
H10A H 0.8157 0.5373 0.8225 0.051 Uiso 1 1 calc R
H10B H 0.8762 0.5407 0.8873 0.051 Uiso 1 1 calc R
C11 C 0.80093(19) 0.53662(17) 0.9280(2) 0.0474(10) Uani 1 1 d .
H11A H 0.8237 0.5247 0.9781 0.057 Uiso 1 1 calc R
H11B H 0.7630 0.5154 0.9150 0.057 Uiso 1 1 calc R
C12 C 0.78793(17) 0.60102(17) 0.9280(2) 0.0396(9) Uani 1 1 d .
C13 C 0.5869(3) 0.2748(3) 0.6633(4) 0.0868(19) Uani 1 1 d .
H13 H 0.6069 0.3085 0.6563 0.104 Uiso 1 1 calc R
C14 C 0.5489(3) 0.2765(3) 0.7103(4) 0.099(2) Uani 1 1 d .
H14 H 0.5430 0.3114 0.7326 0.119 Uiso 1 1 calc R
C15 C 0.52010(19) 0.2289(2) 0.7247(2) 0.0511(11) Uani 1 1 d .
C16 C 0.5278(3) 0.1797(2) 0.6870(3) 0.0853(18) Uani 1 1 d .
H16 H 0.5074 0.1460 0.6930 0.102 Uiso 1 1 calc R
C17 C 0.5660(3) 0.1798(2) 0.6400(3) 0.0815(17) Uani 1 1 d .
H17 H 0.5711 0.1457 0.6156 0.098 Uiso 1 1 calc R
C18 C 0.59196(18) 0.3295(2) 0.4039(2) 0.0572(13) Uani 1 1 d .
H18 H 0.5949 0.3394 0.4539 0.069 Uiso 1 1 calc R
C19 C 0.53567(17) 0.3309(2) 0.3526(2) 0.0576(13) Uani 1 1 d .
H19 H 0.5016 0.3404 0.3686 0.069 Uiso 1 1 calc R
C20 C 0.52984(15) 0.31834(16) 0.2775(2) 0.0367(9) Uani 1 1 d .
C21 C 0.58189(19) 0.3036(2) 0.2591(2) 0.0535(12) Uani 1 1 d .
H21 H 0.5804 0.2948 0.2092 0.064 Uiso 1 1 calc R
C22 C 0.63613(18) 0.3016(2) 0.3128(2) 0.0529(11) Uani 1 1 d .
H22 H 0.6705 0.2905 0.2983 0.063 Uiso 1 1 calc R
O1W O 0.0000 0.4906(2) 0.7500 0.0927(17) Uani 1 2 d S
H1WA H -0.0074 0.5067 0.7270 0.139 Uiso 0.50 1 d PR
H1WB H 0.0149 0.5152 0.7842 0.139 Uiso 0.50 1 d PR
O2W O 0.11028(17) 0.43179(16) 0.7866(2) 0.0984(14) Uani 1 1 d G
H2WA H 0.0740 0.4357 0.7598 0.148 Uiso 1 1 d G
H2WB H 0.1179 0.3962 0.7958 0.148 Uiso 1 1 d G
O3W O 0.0171(2) 0.55171(18) 0.8859(2) 0.1335(18) Uani 1 1 d GD
H3WA H 0.0506 0.5618 0.8862 0.200 Uiso 1 1 d RD
H3WB H 0.0187 0.5239 0.9078 0.200 Uiso 1 1 d RD
O4W O 0.1936(4) 0.5189(4) 0.8537(4) 0.242(4) Uani 1 1 d DU
H4WA H 0.1564 0.5204 0.8306 0.363 Uiso 1 1 d RD
H4WB H 0.2039 0.4815 0.8560 0.363 Uiso 1 1 d RD
O5W O 0.1316(4) 0.6004(5) 0.9301(6) 0.314(5) Uani 1 1 d DU
H5WA H 0.1313 0.6139 0.8904 0.472 Uiso 1 1 d RD
H5WB H 0.1415 0.5633 0.9306 0.472 Uiso 1 1 d RD
O6W O 0.6893(4) 0.5356(4) 0.0415(5) 0.286(4) Uani 1 1 d DU
H6WA H 0.7255 0.5235 0.0580 0.429 Uiso 1 1 d RD
H6WB H 0.6896 0.5716 0.0325 0.429 Uiso 1 1 d RD

loop_
_atom_site_aniso_label
_atom_site_aniso_U_11
_atom_site_aniso_U_22
_atom_site_aniso_U_33
_atom_site_aniso_U_23
_atom_site_aniso_U_13
_atom_site_aniso_U_12
Cu1 0.0254(2) 0.0376(3) 0.0317(3) -0.00540(19) 0.01203(18) -0.01102(18)
Cu2 0.0210(2) 0.0303(2) 0.0321(2) 0.00583(18) 0.00321(17) -0.00536(17)
N1 0.0284(16) 0.0386(19) 0.0418(18) -0.0170(14) -0.0002(13) 0.0068(14)
N2 0.0256(16) 0.0435(19) 0.0382(18) -0.0076(14) 0.0013(13) 0.0129(14)
N3 0.0324(17) 0.0369(18) 0.047(2) -0.0149(15) 0.0038(14) 0.0086(14)
N4 0.0411(19) 0.048(2) 0.050(2) -0.0115(16) 0.0257(16) -0.0147(16)
N5 0.0276(16) 0.0392(19) 0.0360(18) 0.0024(14) 0.0021(13) 0.0005(13)
O1 0.0423(18) 0.070(2) 0.077(2) -0.0224(17) -0.0162(16) 0.0275(16)
O2 0.0389(17) 0.061(2) 0.073(2) -0.0271(17) -0.0068(15) -0.0081(15)
O3 0.059(2) 0.0466(19) 0.075(2) -0.0198(16) 0.0076(17) 0.0120(15)
O4 0.0345(14) 0.0430(16) 0.0320(14) -0.0025(12) 0.0053(11) -0.0102(12)
O5 0.0481(17) 0.0448(17) 0.0423(16) -0.0041(13) 0.0039(14) -0.0007(14)
O6 0.0293(14) 0.087(2) 0.0496(18) 0.0307(16) 0.0155(13) 0.0264(14)
O7 0.0386(16) 0.084(2) 0.0557(18) 0.0348(16) 0.0226(14) 0.0291(15)
O8 0.104(3) 0.0307(16) 0.097(3) -0.0114(16) 0.068(2) -0.0003(17)
O9 0.0365(15) 0.0327(15) 0.0708(19) -0.0135(13) 0.0176(14) 0.0043(12)
O10 0.0184(11) 0.0301(13) 0.0268(12) 0.0008(10) 0.0048(9) -0.0067(9)
C1 0.030(2) 0.047(2) 0.039(2) -0.0133(18) 0.0005(17) 0.0072(17)
C2 0.030(2) 0.045(2) 0.042(2) -0.0071(18) 0.0081(17) 0.0100(17)
C3 0.034(2) 0.040(2) 0.036(2) -0.0111(17) 0.0077(16) 0.0033(17)
C4 0.032(2) 0.056(3) 0.035(2) -0.0175(18) 0.0058(16) -0.0075(18)
C5 0.044(2) 0.054(3) 0.040(2) -0.0125(19) 0.0062(19) -0.018(2)
C6 0.0300(19) 0.045(2) 0.029(2) -0.0108(17) 0.0125(16) -0.0065(17)
C7 0.0255(19) 0.055(3) 0.045(2) 0.0002(19) 0.0066(17) 0.0154(18)
C8 0.032(2) 0.088(4) 0.047(3) 0.018(2) 0.0084(19) 0.032(2)
C9 0.036(2) 0.053(3) 0.043(2) 0.0071(19) 0.0136(18) 0.0219(19)
C10 0.044(2) 0.031(2) 0.051(2) -0.0092(17) 0.0104(19) 0.0091(18)
C11 0.053(3) 0.031(2) 0.064(3) -0.0065(19) 0.025(2) 0.0064(19)
C12 0.043(2) 0.032(2) 0.043(2) -0.0094(17) 0.0113(19) 0.0074(18)
C13 0.091(4) 0.080(4) 0.114(5) -0.004(3) 0.071(4) -0.015(3)
C14 0.119(5) 0.078(4) 0.138(6) -0.004(4) 0.101(5) 0.008(4)
C15 0.052(3) 0.060(3) 0.052(3) -0.003(2) 0.034(2) -0.005(2)
C16 0.092(4) 0.076(4) 0.113(5) -0.008(3) 0.072(4) -0.022(3)
C17 0.090(4) 0.078(4) 0.099(4) -0.019(3) 0.065(4) -0.017(3)
C18 0.033(2) 0.102(4) 0.034(2) -0.005(2) 0.0044(18) 0.006(2)
C19 0.029(2) 0.102(4) 0.040(2) 0.001(2) 0.0055(18) 0.010(2)
C20 0.030(2) 0.038(2) 0.037(2) 0.0008(16) -0.0005(16) 0.0008(16)
C21 0.039(2) 0.081(3) 0.035(2) -0.015(2) 0.0004(18) 0.013(2)
C22 0.035(2) 0.082(3) 0.039(2) -0.006(2) 0.0055(19) 0.015(2)
O1W 0.091(4) 0.084(4) 0.086(4) 0.000 -0.006(3) 0.000
O2W 0.092(3) 0.109(3) 0.105(3) 0.045(2) 0.045(3) 0.042(3)
O3W 0.176(5) 0.118(4) 0.106(4) -0.001(3) 0.035(4) -0.026(4)
O4W 0.258(7) 0.232(7) 0.240(7) -0.028(6) 0.072(6) -0.017(6)
O5W 0.273(8) 0.345(9) 0.339(8) -0.017(7) 0.105(7) -0.053(7)
O6W 0.310(8) 0.236(8) 0.335(8) -0.001(6) 0.126(7) -0.058(6)

loop_
_atom_type_symbol
_atom_type_description
_atom_type_scat_dispersion_real
_atom_type_scat_dispersion_imag
_atom_type_scat_source
C C 0.0033 0.0016 'International Tables Vol C Tables 4.2.6.8 and 6.1.1.4'
H H 0.0000 0.0000 'International Tables Vol C Tables 4.2.6.8 and 6.1.1.4'
Cu Cu 0.3201 1.2651 'International Tables Vol C Tables 4.2.6.8 and 6.1.1.4'
N N 0.0061 0.0033 'International Tables Vol C Tables 4.2.6.8 and 6.1.1.4'
O O 0.0106 0.0060 'International Tables Vol C Tables 4.2.6.8 and 6.1.1.4'

loop_
_geom_angle_atom_site_label_1
_geom_angle_atom_site_label_2
_geom_angle_atom_site_label_3
_geom_angle
_geom_angle_site_symmetry_1
_geom_angle_site_symmetry_3
O6 Cu1 O10 93.06(10) 8_455 7_656
O6 Cu1 O4 171.91(12) 8_455 .
O10 Cu1 O4 89.33(9) 7_656 .
O6 Cu1 N4 86.27(12) 8_455 .
O10 Cu1 N4 174.15(12) 7_656 .
O4 Cu1 N4 90.57(12) . .
O6 Cu1 O8 97.75(14) 8_455 4_646
O10 Cu1 O8 92.72(10) 7_656 4_646
O4 Cu1 O8 89.85(12) . 4_646
N4 Cu1 O8 93.12(13) . 4_646
O9 Cu2 O10 95.95(10) 6_565 .
O9 Cu2 N5 93.31(12) 6_565 .
O10 Cu2 N5 163.35(11) . .
O9 Cu2 O10 170.98(10) 6_565 7_656
O10 Cu2 O10 80.41(9) . 7_656
N5 Cu2 O10 92.29(11) . 7_656
O9 Cu2 O5 86.40(10) 6_565 .
O10 Cu2 O5 98.23(9) . .
N5 Cu2 O5 96.14(11) . .
O10 Cu2 O5 85.97(9) 7_656 .
O9 Cu2 Cu2 136.03(8) 6_565 7_656
O10 Cu2 Cu2 40.65(6) . 7_656
N5 Cu2 Cu2 130.37(9) . 7_656
O10 Cu2 Cu2 39.76(6) 7_656 7_656
O5 Cu2 Cu2 92.66(7) . 7_656
C1 N1 C3 123.7(3) . .
C1 N1 C4 117.5(3) . .
C3 N1 C4 118.4(3) . .
C3 N2 C2 124.5(3) . .
C3 N2 C7 118.0(3) . .
C2 N2 C7 117.4(3) . .
C1 N3 C2 123.2(3) . .
C1 N3 C10 118.7(3) . .
C2 N3 C10 118.0(3) . .
C13 N4 C17 116.3(4) . .
C13 N4 Cu1 125.3(3) . .
C17 N4 Cu1 118.4(3) . .
C18 N5 C22 116.9(3) . .
C18 N5 Cu2 122.3(3) . .
C22 N5 Cu2 120.4(2) . .
C6 O4 Cu1 109.2(2) . .
C6 O5 Cu2 106.9(2) . .
C9 O6 Cu1 128.2(2) . 8_556
C12 O8 Cu1 129.3(3) . 4_656
C12 O9 Cu2 123.2(3) . 6_566
Cu2 O10 Cu1 106.08(10) . 7_656
Cu2 O10 Cu2 99.59(9) . 7_656
Cu1 O10 Cu2 113.36(11) 7_656 7_656
Cu2 O10 H10 112.3 . .
Cu1 O10 H10 112.3 7_656 .
Cu2 O10 H10 112.3 7_656 .
O1 C1 N1 121.7(4) . .
O1 C1 N3 121.1(4) . .
N1 C1 N3 117.2(3) . .
O2 C2 N2 122.9(3) . .
O2 C2 N3 121.9(4) . .
N2 C2 N3 115.2(3) . .
O3 C3 N2 121.6(3) . .
O3 C3 N1 122.4(3) . .
N2 C3 N1 116.0(3) . .
N1 C4 C5 110.1(3) . .
N1 C4 H4A 109.6 . .
C5 C4 H4A 109.6 . .
N1 C4 H4B 109.6 . .
C5 C4 H4B 109.6 . .
H4A C4 H4B 108.2 . .
C6 C5 C4 112.1(3) . .
C6 C5 H5A 109.2 . .
C4 C5 H5A 109.2 . .
C6 C5 H5B 109.2 . .
C4 C5 H5B 109.2 . .
H5A C5 H5B 107.9 . .
O5 C6 O4 121.9(3) . .
O5 C6 C5 119.8(4) . .
O4 C6 C5 118.3(3) . .
N2 C7 C8 111.0(3) . .
N2 C7 H7A 109.4 . .
C8 C7 H7A 109.4 . .
N2 C7 H7B 109.4 . .
C8 C7 H7B 109.4 . .
H7A C7 H7B 108.0 . .
C7 C8 C9 113.1(3) . .
C7 C8 H8A 109.0 . .
C9 C8 H8A 109.0 . .
C7 C8 H8B 109.0 . .
C9 C8 H8B 109.0 . .
H8A C8 H8B 107.8 . .
O7 C9 O6 125.3(3) . .
O7 C9 C8 119.0(4) . .
O6 C9 C8 115.7(3) . .
N3 C10 C11 111.7(3) . .
N3 C10 H10A 109.3 . .
C11 C10 H10A 109.3 . .
N3 C10 H10B 109.3 . .
C11 C10 H10B 109.3 . .
H10A C10 H10B 107.9 . .
C10 C11 C12 111.0(3) . .
C10 C11 H11A 109.4 . .
C12 C11 H11A 109.4 . .
C10 C11 H11B 109.4 . .
C12 C11 H11B 109.4 . .
H11A C11 H11B 108.0 . .
O8 C12 O9 124.7(4) . .
O8 C12 C11 119.1(3) . .
O9 C12 C11 116.3(4) . .
N4 C13 C14 122.8(5) . .
N4 C13 H13 118.6 . .
C14 C13 H13 118.6 . .
C15 C14 C13 121.5(5) . .
C15 C14 H14 119.2 . .
C13 C14 H14 119.2 . .
C14 C15 C16 116.5(4) . .
C14 C15 C15 123.0(3) . 2_656
C16 C15 C15 120.4(3) . 2_656
C15 C16 C17 120.1(5) . .
C15 C16 H16 119.9 . .
C17 C16 H16 119.9 . .
N4 C17 C16 122.7(5) . .
N4 C17 H17 118.7 . .
C16 C17 H17 118.7 . .
N5 C18 C19 122.7(4) . .
N5 C18 H18 118.6 . .
C19 C18 H18 118.6 . .
C18 C19 C20 120.2(4) . .
C18 C19 H19 119.9 . .
C20 C19 H19 119.9 . .
C21 C20 C19 116.2(3) . .
C21 C20 C20 122.9(4) . 2_655
C19 C20 C20 120.9(4) . 2_655
C20 C21 C22 120.9(4) . .
C20 C21 H21 119.5 . .
C22 C21 H21 119.5 . .
N5 C22 C21 123.0(4) . .
N5 C22 H22 118.5 . .
C21 C22 H22 118.5 . .
H1WA O1W H1WB 95.3 . .
H2WA O2W H2WB 109.5 . .
H3WA O3W H3WB 109.8 . .
H4WA O4W H4WB 106.5 . .
H5WA O5W H5WB 109.5 . .
H6WA O6W H6WB 109.6 . .

loop_
_geom_bond_atom_site_label_1
_geom_bond_atom_site_label_2
_geom_bond_distance
_geom_bond_site_symmetry_2
Cu1 O6 1.963(3) 8_455
Cu1 O10 1.983(2) 7_656
Cu1 O4 1.992(2) .
Cu1 N4 1.993(3) .
Cu1 O8 2.194(3) 4_646
Cu2 O9 1.942(3) 6_565
Cu2 O10 1.955(2) .
Cu2 N5 1.974(3) .
Cu2 O10 1.991(2) 7_656
Cu2 O5 2.407(3) .
Cu2 Cu2 3.0143(9) 7_656
N1 C1 1.358(5) .
N1 C3 1.371(4) .
N1 C4 1.478(4) .
N2 C3 1.370(4) .
N2 C2 1.371(5) .
N2 C7 1.484(4) .
N3 C1 1.368(5) .
N3 C2 1.394(4) .
N3 C10 1.472(5) .
N4 C13 1.318(6) .
N4 C17 1.346(6) .
N5 C18 1.329(5) .
N5 C22 1.332(5) .
O1 C1 1.217(4) .
O2 C2 1.217(4) .
O3 C3 1.218(4) .
O4 C6 1.270(4) .
O5 C6 1.252(4) .
O6 C9 1.266(4) .
O6 Cu1 1.963(3) 8_556
O7 C9 1.240(4) .
O8 C12 1.226(5) .
O8 Cu1 2.194(3) 4_656
O9 C12 1.261(4) .
O9 Cu2 1.942(3) 6_566
O10 Cu1 1.983(2) 7_656
O10 Cu2 1.991(2) 7_656
O10 H10 0.9800 .
C4 C5 1.516(5) .
C4 H4A 0.9700 .
C4 H4B 0.9700 .
C5 C6 1.502(5) .
C5 H5A 0.9700 .
C5 H5B 0.9700 .
C7 C8 1.512(5) .
C7 H7A 0.9700 .
C7 H7B 0.9700 .
C8 C9 1.515(5) .
C8 H8A 0.9700 .
C8 H8B 0.9700 .
C10 C11 1.517(5) .
C10 H10A 0.9700 .
C10 H10B 0.9700 .
C11 C12 1.518(5) .
C11 H11A 0.9700 .
C11 H11B 0.9700 .
C13 C14 1.379(7) .
C13 H13 0.9300 .
C14 C15 1.344(7) .
C14 H14 0.9300 .
C15 C16 1.367(6) .
C15 C15 1.472(7) 2_656
C16 C17 1.382(6) .
C16 H16 0.9300 .
C17 H17 0.9300 .
C18 C19 1.380(5) .
C18 H18 0.9300 .
C19 C20 1.380(5) .
C19 H19 0.9300 .
C20 C21 1.365(5) .
C20 C20 1.467(7) 2_655
C21 C22 1.366(5) .
C21 H21 0.9300 .
C22 H22 0.9300 .
O1W H1WA 0.5564 .
O1W H1WB 0.8498 .
O2W H2WA 0.8500 .
O2W H2WB 0.8489 .
O3W H3WA 0.7995 .
O3W H3WB 0.7540 .
O4W H4WA 0.8445 .
O4W H4WB 0.8922 .
O5W H5WA 0.7916 .
O5W H5WB 0.8849 .
O6W H6WA 0.8500 .
O6W H6WB 0.8496 .

loop_
_geom_hbond_atom_site_label_D
_geom_hbond_atom_site_label_H
_geom_hbond_atom_site_label_A
_geom_hbond_distance_DH
_geom_hbond_distance_HA
_geom_hbond_distance_DA
_geom_hbond_angle_DHA
_geom_hbond_site_symmetry_A
O5W H5WB O4W 0.88 2.32 2.930(13) 126.4 .
O4W H4WA O2W 0.84 2.35 2.821(9) 115.9 .
O3W H3WA O5W 0.80 2.02 2.765(10) 155.0 .
O10 H10 O7 0.98 1.81 2.657(3) 142.3 2_756
O1W H1WB O3W 0.85 2.04 2.804(4) 149.7 .
O1W H1WA O3W 0.56 2.28 2.80(7) 159.4 2_556
O2W H2WB O7 0.85 2.22 2.867(4) 132.6 1_455
O2W H2WA O1W 0.85 2.08 2.786(4) 139.5 .
O10 H10 O7 0.98 1.81 2.657(3) 142.3 2_756
C5 H5B O7 0.97 2.50 3.357(5) 147.7 2_756
C16 H16 O3W 0.93 2.59 3.30(9) 132.6 4_546
C17 H17 O8 0.93 2.63 3.115(6) 113.1 4_646
C18 H18 O5 0.93 2.54 3.208(5) 129.1 .
C21 H21 O3 0.93 2.54 3.183(5) 126.5 7_656
O1W H1WA O3W 0.56 2.28 2.80(7) 159.4 2_556
O1W H1WB O3W 0.85 2.04 2.804(4) 149.7 .
O2W H2WA O1W 0.85 2.08 2.786(4) 139.5 .
O2W H2WB O7 0.85 2.22 2.867(4) 132.6 1_455
O6W H6WB O5 0.85 2.29 3.064(10) 151.4 6_565
O6W H6WB O9 0.85 2.38 2.948(9) 125.0 1_554

loop_
_geom_torsion_atom_site_label_1
_geom_torsion_atom_site_label_2
_geom_torsion_atom_site_label_3
_geom_torsion_atom_site_label_4
_geom_torsion
_geom_torsion_site_symmetry_1
_geom_torsion_site_symmetry_4
O6 Cu1 N4 C13 -119.4(5) 8_455 .
O10 Cu1 N4 C13 -35.8(14) 7_656 .
O4 Cu1 N4 C13 53.2(5) . .
O8 Cu1 N4 C13 143.0(5) 4_646 .
O6 Cu1 N4 C17 59.5(4) 8_455 .
O10 Cu1 N4 C17 143.0(10) 7_656 .
O4 Cu1 N4 C17 -128.0(4) . .
O8 Cu1 N4 C17 -38.1(4) 4_646 .
O9 Cu2 N5 C18 -91.2(3) 6_565 .
O10 Cu2 N5 C18 145.1(4) . .
O10 Cu2 N5 C18 81.7(3) 7_656 .
O5 Cu2 N5 C18 -4.5(3) . .
Cu2 Cu2 N5 C18 94.3(3) 7_656 .
O9 Cu2 N5 C22 95.6(3) 6_565 .
O10 Cu2 N5 C22 -28.1(6) . .
O10 Cu2 N5 C22 -91.5(3) 7_656 .
O5 Cu2 N5 C22 -177.6(3) . .
Cu2 Cu2 N5 C22 -78.9(3) 7_656 .
O6 Cu1 O4 C6 -28.7(8) 8_455 .
O10 Cu1 O4 C6 78.6(2) 7_656 .
N4 Cu1 O4 C6 -95.6(2) . .
O8 Cu1 O4 C6 171.3(2) 4_646 .
O9 Cu2 O5 C6 -112.5(2) 6_565 .
O10 Cu2 O5 C6 -17.0(2) . .
N5 Cu2 O5 C6 154.6(2) . .
O10 Cu2 O5 C6 62.7(2) 7_656 .
Cu2 Cu2 O5 C6 23.5(2) 7_656 .
O9 Cu2 O10 Cu1 -70.47(12) 6_565 7_656
N5 Cu2 O10 Cu1 52.9(4) . 7_656
O10 Cu2 O10 Cu1 117.85(14) 7_656 7_656
O5 Cu2 O10 Cu1 -157.68(10) . 7_656
Cu2 Cu2 O10 Cu1 117.85(14) 7_656 7_656
O9 Cu2 O10 Cu2 171.67(11) 6_565 7_656
N5 Cu2 O10 Cu2 -64.9(4) . 7_656
O10 Cu2 O10 Cu2 0.0 7_656 7_656
O5 Cu2 O10 Cu2 84.46(10) . 7_656
C3 N1 C1 O1 177.3(4) . .
C4 N1 C1 O1 4.8(6) . .
C3 N1 C1 N3 -2.4(6) . .
C4 N1 C1 N3 -174.9(3) . .
C2 N3 C1 O1 -179.0(4) . .
C10 N3 C1 O1 -2.8(6) . .
C2 N3 C1 N1 0.7(6) . .
C10 N3 C1 N1 177.0(3) . .
C3 N2 C2 O2 -177.0(4) . .
C7 N2 C2 O2 -0.4(5) . .
C3 N2 C2 N3 3.1(5) . .
C7 N2 C2 N3 179.8(3) . .
C1 N3 C2 O2 179.1(4) . .
C10 N3 C2 O2 2.9(6) . .
C1 N3 C2 N2 -1.0(5) . .
C10 N3 C2 N2 -177.3(3) . .
C2 N2 C3 O3 175.8(4) . .
C7 N2 C3 O3 -0.8(5) . .
C2 N2 C3 N1 -4.7(5) . .
C7 N2 C3 N1 178.7(3) . .
C1 N1 C3 O3 -176.2(4) . .
C4 N1 C3 O3 -3.8(6) . .
C1 N1 C3 N2 4.3(5) . .
C4 N1 C3 N2 176.7(3) . .
C1 N1 C4 C5 80.5(4) . .
C3 N1 C4 C5 -92.4(4) . .
N1 C4 C5 C6 177.7(3) . .
Cu2 O5 C6 O4 -70.9(4) . .
Cu2 O5 C6 C5 107.4(3) . .
Cu1 O4 C6 O5 -6.1(4) . .
Cu1 O4 C6 C5 175.6(2) . .
C4 C5 C6 O5 127.7(4) . .
C4 C5 C6 O4 -53.9(5) . .
C3 N2 C7 C8 88.9(4) . .
C2 N2 C7 C8 -88.0(4) . .
N2 C7 C8 C9 175.8(4) . .
Cu1 O6 C9 O7 14.8(7) 8_556 .
Cu1 O6 C9 C8 -165.5(3) 8_556 .
C7 C8 C9 O7 -166.7(4) . .
C7 C8 C9 O6 13.5(6) . .
C1 N3 C10 C11 81.4(4) . .
C2 N3 C10 C11 -102.1(4) . .
N3 C10 C11 C12 -174.9(3) . .
Cu1 O8 C12 O9 36.2(6) 4_656 .
Cu1 O8 C12 C11 -143.6(3) 4_656 .
Cu2 O9 C12 O8 -0.4(6) 6_566 .
Cu2 O9 C12 C11 179.5(3) 6_566 .
C10 C11 C12 O8 -20.3(6) . .
C10 C11 C12 O9 159.8(4) . .
C17 N4 C13 C14 0.0(9) . .
Cu1 N4 C13 C14 178.9(5) . .
N4 C13 C14 C15 2.1(11) . .
C13 C14 C15 C16 -3.6(10) . .
C13 C14 C15 C15 179.1(6) . 2_656
C14 C15 C16 C17 3.1(9) . .
C15 C15 C16 C17 -179.5(6) 2_656 .
C13 N4 C17 C16 -0.5(9) . .
Cu1 N4 C17 C16 -179.4(5) . .
C15 C16 C17 N4 -1.1(10) . .
C22 N5 C18 C19 0.7(7) . .
Cu2 N5 C18 C19 -172.7(4) . .
N5 C18 C19 C20 -2.0(8) . .
C18 C19 C20 C21 1.5(7) . .
C18 C19 C20 C20 178.6(4) . 2_655
C19 C20 C21 C22 0.1(7) . .
C20 C20 C21 C22 -176.9(3) 2_655 .
C18 N5 C22 C21 1.0(7) . .
Cu2 N5 C22 C21 174.5(4) . .
C20 C21 C22 N5 -1.4(7) . .

loop_
_platon_squeeze_void_nr
_platon_squeeze_void_average_x
_platon_squeeze_void_average_y
_platon_squeeze_void_average_z
_platon_squeeze_void_volume
_platon_squeeze_void_count_electrons
_platon_squeeze_void_content
1 -0.004 -0.004 -0.016 3765 621 ' '
